data_4318587
loop_
_publ_author_name
'Hyungphil Chun'
'Eckhard Bill'
'Eberhard Bothe'
'Thomas Weyherm\"uller'
'Karl Wieghardt'

_publ_contact_author_address
;     Max-Planck-Institute of Radiation Chemistry
        Stiftstrasse 34-36
        D-45470 Muelheim an der Ruhr
        Germany
;
_publ_contact_author_email wieghardt@mpi-muelheim.mpg.de
_publ_contact_author_fax 49-208-306-3952
_publ_contact_author_name 'Dr. Karl Wieghardt'
_publ_contact_author_phone 49-208-306-3609
_publ_section_title
;
 Octahedral (cis-Cyclam)iron(III) Complexes with
 O,N-Coordinatedo-Iminosemiquinonate(1-) \p Radicals and
 o-Imidophenolate(2-) Anions
;
_journal_name_full 'Inorganic Chemistry'
_journal_page_first 5091
_journal_page_last 5099
_journal_paper_doi 10.1021/ic020329g
_journal_volume 41
_journal_year 2002
_chemical_formula_moiety '[C30 H49 Fe N5 O]2+, 2 (P F6)-'
_chemical_formula_sum 'C30 H49 F12 Fe N5 O P2'
_chemical_formula_weight 841.53
_chemical_name_systematic
;
   ?
;
_space_group_IT_number 2
_symmetry_cell_setting triclinic
_symmetry_space_group_name_Hall '-P 1'
_symmetry_space_group_name_H-M 'P -1'
_atom_sites_solution_hydrogens geom
_atom_sites_solution_primary direct
_atom_sites_solution_secondary difmap
_audit_creation_method SHELXL
_cell_angle_alpha 78.370(10)
_cell_angle_beta 87.670(10)
_cell_angle_gamma 69.010(10)
_cell_formula_units_Z 2
_cell_length_a 9.5149(9)
_cell_length_b 9.8258(9)
_cell_length_c 21.244(2)
_cell_measurement_temperature 100(2)
_cell_volume 1815.2(3)
_computing_cell_refinement 'DENZO, Nonius Collect Software'
_computing_data_collection 'DENZO, Nonius Collect Software'
_computing_data_reduction 'DENZO, Nonius Collect Software'
_computing_structure_refinement 'SHELXL-93 (Sheldrick, 1993)'
_computing_structure_solution 'SHELXS-86 (Sheldrick, 1990)'
_diffrn_ambient_temperature 100(2)
_diffrn_measurement_device_type 'Nonius Kappa-CCD'
_diffrn_measurement_method '770 images at 0.5 deg. in \w and 30 sec.'
_diffrn_radiation_monochromator graphite
_diffrn_radiation_source 'rotating anode'
_diffrn_radiation_type MoK\a
_diffrn_radiation_wavelength 0.71073
_diffrn_reflns_av_R_equivalents 0.0997
_diffrn_reflns_av_sigmaI/netI 0.1034
_diffrn_reflns_limit_h_max 13
_diffrn_reflns_limit_h_min -12
_diffrn_reflns_limit_k_max 14
_diffrn_reflns_limit_k_min -13
_diffrn_reflns_limit_l_max 30
_diffrn_reflns_limit_l_min -30
_diffrn_reflns_number 13763
_diffrn_reflns_theta_max 27.50
_diffrn_reflns_theta_min 2.27
_exptl_absorpt_coefficient_mu 0.599
_exptl_absorpt_correction_T_max 0.9646
_exptl_absorpt_correction_T_min 0.8513
_exptl_absorpt_correction_type 'Gaussian, face-indexed'
_exptl_crystal_colour 'dark brown'
_exptl_crystal_density_diffrn 1.540
_exptl_crystal_density_method 'not measured'
_exptl_crystal_description 'transparent platelet'
_exptl_crystal_F_000 872
_exptl_crystal_size_max 0.24
_exptl_crystal_size_mid 0.24
_exptl_crystal_size_min 0.06
_refine_diff_density_max 0.989
_refine_diff_density_min -0.624
_refine_diff_density_rms 0.095
_refine_ls_extinction_method none
_refine_ls_goodness_of_fit_all 1.061
_refine_ls_goodness_of_fit_obs 1.119
_refine_ls_hydrogen_treatment mixed
_refine_ls_matrix_type full
_refine_ls_number_parameters 460
_refine_ls_number_reflns 8047
_refine_ls_number_restraints 0
_refine_ls_restrained_S_all 1.081
_refine_ls_restrained_S_obs 1.119
_refine_ls_R_factor_all 0.0968
_refine_ls_R_factor_obs 0.0680
_refine_ls_shift/esd_max -0.001
_refine_ls_shift/esd_mean 0.000
_refine_ls_structure_factor_coef Fsqd
_refine_ls_weighting_details 'w=1/[\s^2^(Fo^2^)+(0.0438P)^2^+3.9291P] where P=(Fo^2^+2Fc^2^)/3'
_refine_ls_weighting_scheme calc
_refine_ls_wR_factor_all 0.1792
_refine_ls_wR_factor_obs 0.1593
_reflns_number_observed 6027
_reflns_number_total 8093
_reflns_observed_criterion >2sigma(I)
_cod_data_source_file ic020329g_3.cif
_cod_data_source_block compound3
_cod_depositor_comments
;
The following automatic conversions were performed:

'_symmetry_cell_setting' value 'Triclinic' changed to 'triclinic'
according to the built-in table from CIF Core dictionary named
'cif_core.dic' version 2.4.1 from 2010-06-29.

Automatic conversion script
Id: cif_fix_values 1646 2011-03-28 12:23:43Z adriana 

The following automatic conversions were performed:

'_refine_ls_weighting_scheme' value 'calc
w=1/[\s^2^(Fo^2^)+(0.0438P)^2^+3.9291P] where P=(Fo^2^+2Fc^2^)/3' was
changed to 'calc'. New tag '_refine_ls_weighting_details' was
created. The value of the new tag was set to
'w=1/[\s^2^(Fo^2^)+(0.0438P)^2^+3.9291P] where P=(Fo^2^+2Fc^2^)/3'.

Automatic conversion script
Id: cif_fix_values 3143 2015-03-26 13:38:13Z robertas 
;
_cod_database_code 4318587

loop_
_symmetry_equiv_pos_as_xyz
'x, y, z'
'-x, -y, -z'

loop_
_atom_site_aniso_label
_atom_site_aniso_U_11
_atom_site_aniso_U_22
_atom_site_aniso_U_33
_atom_site_aniso_U_23
_atom_site_aniso_U_13
_atom_site_aniso_U_12
Fe1 0.0204(3) 0.0166(3) 0.0142(2) -0.0044(2) 0.0058(2) -0.0061(2)
N1 0.041(2) 0.020(2) 0.020(2) -0.0004(13) 0.0023(15) -0.004(2)
N4 0.030(2) 0.027(2) 0.030(2) -0.0126(15) 0.0111(15) -0.0117(15)
N8 0.020(2) 0.026(2) 0.021(2) -0.0055(13) 0.0054(13) -0.0078(14)
N11 0.021(2) 0.022(2) 0.021(2) -0.0060(13) 0.0043(13) -0.0072(13)
C2 0.051(3) 0.023(2) 0.041(3) 0.003(2) 0.007(2) -0.009(2)
C3 0.051(3) 0.027(2) 0.044(3) -0.006(2) 0.019(2) -0.022(2)
C5 0.036(2) 0.042(3) 0.039(2) -0.023(2) 0.012(2) -0.021(2)
C6 0.030(2) 0.059(3) 0.049(3) -0.032(3) 0.014(2) -0.024(2)
C7 0.018(2) 0.046(3) 0.033(2) -0.014(2) 0.001(2) -0.009(2)
C9 0.023(2) 0.020(2) 0.027(2) -0.001(2) 0.002(2) 0.000(2)
C10 0.025(2) 0.018(2) 0.031(2) -0.006(2) 0.004(2) -0.003(2)
C12 0.027(2) 0.033(2) 0.033(2) -0.014(2) -0.002(2) -0.010(2)
C13 0.029(2) 0.039(3) 0.027(2) -0.010(2) -0.004(2) -0.004(2)
C14 0.040(3) 0.045(3) 0.025(2) -0.001(2) -0.002(2) -0.013(2)
O21 0.0169(13) 0.0198(13) 0.0166(12) -0.0031(10) 0.0011(10) -0.0038(10)
C21 0.019(2) 0.013(2) 0.016(2) -0.0034(13) 0.0021(14) -0.0051(14)
C26 0.021(2) 0.013(2) 0.0118(15) -0.0012(13) 0.0018(13) -0.0059(14)
C25 0.017(2) 0.017(2) 0.015(2) -0.0001(13) 0.0020(13) -0.0040(14)
C24 0.015(2) 0.012(2) 0.022(2) -0.0032(14) 0.0006(14) -0.0015(13)
C23 0.018(2) 0.017(2) 0.021(2) -0.0008(14) -0.0032(14) -0.0043(14)
C22 0.022(2) 0.016(2) 0.0109(15) 0.0003(13) 0.0006(13) -0.0060(14)
N22 0.019(2) 0.020(2) 0.0096(13) -0.0007(11) -0.0018(11) -0.0037(12)
C35 0.031(2) 0.029(2) 0.021(2) -0.005(2) 0.004(2) -0.007(2)
C40 0.032(2) 0.035(2) 0.033(2) -0.004(2) 0.000(2) -0.012(2)
C39 0.030(2) 0.040(3) 0.036(2) 0.007(2) -0.006(2) -0.010(2)
C38 0.039(3) 0.033(2) 0.029(2) 0.000(2) 0.007(2) 0.002(2)
C37 0.047(3) 0.021(2) 0.041(3) 0.007(2) 0.001(2) 0.001(2)
C36 0.047(3) 0.025(2) 0.041(3) -0.003(2) -0.007(2) -0.009(2)
C27 0.017(2) 0.023(2) 0.018(2) -0.0034(15) -0.0005(14) -0.0034(15)
C28 0.029(2) 0.029(2) 0.015(2) 0.002(2) -0.001(2) -0.006(2)
C30 0.033(2) 0.020(2) 0.021(2) 0.002(2) -0.006(2) 0.002(2)
C29 0.023(2) 0.035(2) 0.019(2) -0.003(2) -0.003(2) -0.008(2)
C31 0.017(2) 0.023(2) 0.026(2) -0.010(2) 0.0057(15) -0.002(2)
C32 0.023(2) 0.028(2) 0.042(3) -0.005(2) 0.006(2) 0.005(2)
C34 0.026(2) 0.046(3) 0.046(3) -0.032(2) 0.008(2) -0.004(2)
C33 0.030(2) 0.039(3) 0.037(2) -0.011(2) 0.018(2) -0.011(2)
P1 0.0316(6) 0.0380(7) 0.0412(7) -0.0158(5) 0.0132(5) -0.0176(5)
F1 0.032(2) 0.067(2) 0.091(3) -0.024(2) 0.000(2) -0.014(2)
F2 0.085(3) 0.043(2) 0.078(2) -0.023(2) 0.038(2) -0.032(2)
F3 0.034(2) 0.113(3) 0.139(4) -0.081(3) 0.024(2) -0.034(2)
F4 0.049(2) 0.040(2) 0.056(2) -0.0228(14) 0.0163(14) -0.0165(14)
F5 0.085(2) 0.062(2) 0.044(2) -0.027(2) 0.020(2) -0.035(2)
F6 0.111(3) 0.084(3) 0.049(2) -0.029(2) 0.035(2) -0.059(2)
P2 0.0225(5) 0.0201(5) 0.0194(5) -0.0020(4) 0.0015(4) -0.0052(4)
F11 0.0309(14) 0.0315(14) 0.058(2) -0.0102(13) -0.0022(13) 0.0053(11)
F12 0.053(2) 0.046(2) 0.058(2) 0.0062(14) -0.0140(15) -0.0321(15)
F13 0.039(2) 0.0332(15) 0.049(2) -0.0113(13) -0.0065(13) 0.0067(12)
F14 0.0373(15) 0.044(2) 0.0336(13) 0.0077(12) -0.0020(11) -0.0237(12)
F15 0.044(2) 0.059(2) 0.0178(11) -0.0049(11) 0.0067(11) -0.0244(14)
F16 0.049(2) 0.067(2) 0.0219(12) -0.0085(13) -0.0041(12) -0.0149(15)

loop_
_atom_site_label
_atom_site_type_symbol
_atom_site_fract_x
_atom_site_fract_y
_atom_site_fract_z
_atom_site_U_iso_or_equiv
_atom_site_thermal_displace_type
_atom_site_occupancy
_atom_site_calc_flag
_atom_site_refinement_flags
_atom_site_disorder_group
Fe1 Fe -0.74181(6) 0.75803(6) -0.20306(2) 0.01714(14) Uani 1 d . .
N1 N -0.7383(4) 0.6714(4) -0.1078(2) 0.0296(8) Uani 1 d . .
H1 H -0.8333(4) 0.7255(4) -0.0952(2) 0.036 Uiso 1 calc R .
N4 N -0.8030(4) 0.5853(4) -0.2123(2) 0.0276(8) Uani 1 d . .
H4 H -0.7162(4) 0.5153(4) -0.2242(2) 0.033 Uiso 1 calc R .
N8 N -0.9656(4) 0.8935(4) -0.20961(15) 0.0226(7) Uani 1 d . .
H8 H -1.0068(4) 0.8748(4) -0.16980(15) 0.027 Uiso 1 calc R .
N11 N -0.7107(4) 0.9377(3) -0.18213(15) 0.0212(7) Uani 1 d . .
H11 H -0.6706(4) 0.9772(3) -0.21885(15) 0.025 Uiso 1 calc R .
C2 C -0.7388(6) 0.5206(5) -0.0980(2) 0.0412(12) Uani 1 d . .
H2A H -0.7762(6) 0.4934(5) -0.0549(2) 0.049 Uiso 1 calc R .
H2B H -0.6351(6) 0.4496(5) -0.1005(2) 0.049 Uiso 1 calc R .
C3 C -0.8389(6) 0.5126(5) -0.1490(2) 0.0396(12) Uani 1 d . .
H3A H -0.8228(6) 0.4074(5) -0.1492(2) 0.047 Uiso 1 calc R .
H3B H -0.9459(6) 0.5634(5) -0.1400(2) 0.047 Uiso 1 calc R .
C5 C -0.9196(5) 0.6089(5) -0.2619(2) 0.0350(10) Uani 1 d . .
H5A H -0.9352(5) 0.5139(5) -0.2602(2) 0.042 Uiso 1 calc R .
H5B H -0.8823(5) 0.6372(5) -0.3049(2) 0.042 Uiso 1 calc R .
C6 C -1.0693(5) 0.7275(6) -0.2536(3) 0.0410(12) Uani 1 d . .
H6A H -1.1426(5) 0.7313(6) -0.2863(3) 0.049 Uiso 1 calc R .
H6B H -1.1067(5) 0.6983(6) -0.2107(3) 0.049 Uiso 1 calc R .
C7 C -1.0638(5) 0.8805(5) -0.2596(2) 0.0325(10) Uani 1 d . .
H7A H -1.0270(5) 0.9099(5) -0.3026(2) 0.039 Uiso 1 calc R .
H7B H -1.1674(5) 0.9514(5) -0.2570(2) 0.039 Uiso 1 calc R .
C9 C -0.9686(4) 1.0487(4) -0.2215(2) 0.0260(9) Uani 1 d . .
H9A H -1.0710(4) 1.1176(4) -0.2152(2) 0.031 Uiso 1 calc R .
H9B H -0.9409(4) 1.0780(4) -0.2663(2) 0.031 Uiso 1 calc R .
C10 C -0.8583(4) 1.0562(4) -0.1752(2) 0.0258(8) Uani 1 d . .
H10A H -0.8485(4) 1.1552(4) -0.1851(2) 0.031 Uiso 1 calc R .
H10B H -0.8925(4) 1.0393(4) -0.1306(2) 0.031 Uiso 1 calc R .
C12 C -0.6039(5) 0.9175(5) -0.1282(2) 0.0303(9) Uani 1 d . .
H12A H -0.6039(5) 1.0162(5) -0.1242(2) 0.036 Uiso 1 calc R .
H12B H -0.5008(5) 0.8578(5) -0.1389(2) 0.036 Uiso 1 calc R .
C13 C -0.6431(5) 0.8412(5) -0.0641(2) 0.0332(10) Uani 1 d . .
H13A H -0.5731(5) 0.8390(5) -0.0304(2) 0.040 Uiso 1 calc R .
H13B H -0.7461(5) 0.9015(5) -0.0537(2) 0.040 Uiso 1 calc R .
C14 C -0.6361(6) 0.6861(6) -0.0620(2) 0.0385(11) Uani 1 d . .
H14A H -0.5317(6) 0.6249(6) -0.0703(2) 0.046 Uiso 1 calc R .
H14B H -0.6592(6) 0.6447(6) -0.0181(2) 0.046 Uiso 1 calc R .
O21 O -0.7436(3) 0.8283(3) -0.29288(12) 0.0186(5) Uani 1 d . .
C21 C -0.6202(4) 0.7677(4) -0.3214(2) 0.0163(7) Uani 1 d . .
C26 C -0.6019(4) 0.7961(4) -0.3895(2) 0.0156(7) Uani 1 d . .
C25 C -0.4638(4) 0.7132(4) -0.4099(2) 0.0172(7) Uani 1 d . .
H25 H -0.4464(4) 0.7314(4) -0.4546(2) 0.021 Uiso 1 calc R .
C24 C -0.3440(4) 0.6012(4) -0.3684(2) 0.0172(7) Uani 1 d . .
C23 C -0.3615(4) 0.5780(4) -0.3035(2) 0.0194(7) Uani 1 d . .
H23 H -0.2826(4) 0.5068(4) -0.2753(2) 0.023 Uiso 1 calc R .
C22 C -0.4987(4) 0.6614(4) -0.2787(2) 0.0168(7) Uani 1 d . .
N22 N -0.5350(3) 0.6461(3) -0.21623(13) 0.0173(6) Uani 1 d . .
C35 C -0.4144(5) 0.5264(5) -0.1744(2) 0.0284(9) Uani 1 d . .
C40 C -0.3109(5) 0.5579(5) -0.1411(2) 0.0338(10) Uani 1 d . .
H40 H -0.3161(5) 0.6575(5) -0.1445(2) 0.041 Uiso 1 calc R .
C39 C -0.1992(5) 0.4402(5) -0.1028(2) 0.0381(11) Uani 1 d . .
H39 H -0.1248(5) 0.4599(5) -0.0815(2) 0.046 Uiso 1 calc R .
C38 C -0.1942(6) 0.2973(5) -0.0951(2) 0.0388(11) Uani 1 d . .
H38 H -0.1215(6) 0.2195(5) -0.0664(2) 0.047 Uiso 1 calc R .
C37 C -0.2922(6) 0.2675(5) -0.1283(2) 0.0414(12) Uani 1 d . .
H37 H -0.2848(6) 0.1670(5) -0.1243(2) 0.050 Uiso 1 calc R .
C36 C -0.4049(6) 0.3791(5) -0.1685(2) 0.0393(11) Uani 1 d . .
H36 H -0.4740(6) 0.3556(5) -0.1914(2) 0.047 Uiso 1 calc R .
C27 C -0.7307(4) 0.9010(4) -0.4363(2) 0.0203(8) Uani 1 d . .
C28 C -0.6818(5) 0.9170(5) -0.5061(2) 0.0264(9) Uani 1 d . .
H28A H -0.7676(5) 0.9850(5) -0.5343(2) 0.040 Uiso 1 calc R .
H28B H -0.6462(5) 0.8194(5) -0.5181(2) 0.040 Uiso 1 calc R .
H28C H -0.6003(5) 0.9569(5) -0.5104(2) 0.040 Uiso 1 calc R .
C30 C -0.7908(5) 1.0569(4) -0.4197(2) 0.0283(9) Uani 1 d . .
H30A H -0.8733(5) 1.1229(4) -0.4500(2) 0.042 Uiso 1 calc R .
H30B H -0.7095(5) 1.0969(4) -0.4226(2) 0.042 Uiso 1 calc R .
H30C H -0.8279(5) 1.0500(4) -0.3759(2) 0.042 Uiso 1 calc R .
C29 C -0.8557(4) 0.8347(5) -0.4312(2) 0.0264(9) Uani 1 d . .
H29A H -0.9400(4) 0.9001(5) -0.4608(2) 0.040 Uiso 1 calc R .
H29B H -0.8909(4) 0.8256(5) -0.3870(2) 0.040 Uiso 1 calc R .
H29C H -0.8160(4) 0.7362(5) -0.4424(2) 0.040 Uiso 1 calc R .
C31 C -0.2038(4) 0.5077(4) -0.3995(2) 0.0226(8) Uani 1 d . .
C32 C -0.1034(5) 0.3756(5) -0.3512(2) 0.0353(10) Uani 1 d . .
H32A H -0.0154(5) 0.3187(5) -0.3727(2) 0.053 Uiso 1 calc R .
H32B H -0.1599(5) 0.3117(5) -0.3329(2) 0.053 Uiso 1 calc R .
H32C H -0.0701(5) 0.4111(5) -0.3167(2) 0.053 Uiso 1 calc R .
C34 C -0.2534(5) 0.4458(6) -0.4528(2) 0.0385(11) Uani 1 d . .
H34A H -0.3186(5) 0.5285(6) -0.4849(2) 0.058 Uiso 1 calc R .
H34B H -0.3087(5) 0.3814(6) -0.4336(2) 0.058 Uiso 1 calc R .
H34C H -0.1642(5) 0.3882(6) -0.4735(2) 0.058 Uiso 1 calc R .
C33 C -0.1149(5) 0.6074(5) -0.4289(2) 0.0357(11) Uani 1 d . .
H33A H -0.1799(5) 0.6925(5) -0.4601(2) 0.054 Uiso 1 calc R .
H33B H -0.0275(5) 0.5499(5) -0.4506(2) 0.054 Uiso 1 calc R .
H33C H -0.0806(5) 0.6431(5) -0.3948(2) 0.054 Uiso 1 calc R .
P1 P 0.42611(14) 0.23148(14) -0.30168(6) 0.0347(3) Uani 1 d . .
F1 F 0.5976(3) 0.2035(4) -0.2884(2) 0.0631(9) Uani 1 d . .
F2 F 0.4606(4) 0.0560(4) -0.2914(2) 0.0656(10) Uani 1 d . .
F3 F 0.2532(4) 0.2581(5) -0.3118(2) 0.0857(14) Uani 1 d . .
F4 F 0.3890(3) 0.4067(3) -0.31008(14) 0.0466(7) Uani 1 d . .
F5 F 0.4522(4) 0.2395(4) -0.37566(15) 0.0591(9) Uani 1 d . .
F6 F 0.3937(5) 0.2261(4) -0.2261(2) 0.0730(11) Uani 1 d . .
P2 P -0.17739(11) -0.18304(11) -0.03835(5) 0.0216(2) Uani 1 d . .
F11 F -0.0329(3) -0.3324(3) -0.03312(14) 0.0443(7) Uani 1 d . .
F12 F -0.0671(3) -0.0893(3) -0.05089(15) 0.0502(8) Uani 1 d . .
F13 F -0.3205(3) -0.0354(3) -0.04484(14) 0.0450(7) Uani 1 d . .
F14 F -0.2842(3) -0.2783(3) -0.02891(12) 0.0378(6) Uani 1 d . .
F15 F -0.1875(3) -0.1712(3) -0.11533(11) 0.0393(6) Uani 1 d . .
F16 F -0.1641(3) -0.1961(4) 0.03721(12) 0.0473(7) Uani 1 d . .

loop_
_atom_type_symbol
_atom_type_description
_atom_type_scat_dispersion_real
_atom_type_scat_dispersion_imag
_atom_type_scat_source
C C 0.0033 0.0016 'International Tables Vol C Tables 4.2.6.8 and 6.1.1.4'
H H 0.0000 0.0000 'International Tables Vol C Tables 4.2.6.8 and 6.1.1.4'
N N 0.0061 0.0033 'International Tables Vol C Tables 4.2.6.8 and 6.1.1.4'
O O 0.0106 0.0060 'International Tables Vol C Tables 4.2.6.8 and 6.1.1.4'
F F 0.0171 0.0103 'International Tables Vol C Tables 4.2.6.8 and 6.1.1.4'
P P 0.1023 0.0942 'International Tables Vol C Tables 4.2.6.8 and 6.1.1.4'
Fe Fe 0.3463 0.8444 'International Tables Vol C Tables 4.2.6.8 and 6.1.1.4'

loop_
_geom_angle_atom_site_label_1
_geom_angle_atom_site_label_2
_geom_angle_atom_site_label_3
_geom_angle
_geom_angle_site_symmetry_1
_geom_angle_site_symmetry_3
_geom_angle_publ_flag
O21 Fe1 N22 82.65(11) . . ?
O21 Fe1 N11 93.19(12) . . ?
N22 Fe1 N11 97.72(13) . . ?
O21 Fe1 N1 176.79(13) . . ?
N22 Fe1 N1 96.13(13) . . ?
N11 Fe1 N1 89.91(14) . . ?
O21 Fe1 N4 93.72(13) . . ?
N22 Fe1 N4 90.90(14) . . ?
N11 Fe1 N4 169.58(13) . . ?
N1 Fe1 N4 83.32(14) . . ?
O21 Fe1 N8 85.28(12) . . ?
N22 Fe1 N8 167.92(12) . . ?
N11 Fe1 N8 83.36(13) . . ?
N1 Fe1 N8 95.90(14) . . ?
N4 Fe1 N8 89.44(14) . . ?
C2 N1 C14 112.3(4) . . ?
C2 N1 Fe1 110.3(3) . . ?
C14 N1 Fe1 121.6(3) . . ?
C3 N4 C5 110.8(3) . . ?
C3 N4 Fe1 110.4(3) . . ?
C5 N4 Fe1 119.3(3) . . ?
C9 N8 C7 108.9(3) . . ?
C9 N8 Fe1 106.4(2) . . ?
C7 N8 Fe1 117.7(2) . . ?
C10 N11 C12 109.9(3) . . ?
C10 N11 Fe1 110.8(2) . . ?
C12 N11 Fe1 119.7(3) . . ?
N1 C2 C3 109.0(4) . . ?
N4 C3 C2 109.0(4) . . ?
N4 C5 C6 113.6(3) . . ?
C7 C6 C5 114.5(4) . . ?
N8 C7 C6 114.3(4) . . ?
N8 C9 C10 108.2(3) . . ?
N11 C10 C9 107.1(3) . . ?
N11 C12 C13 113.1(3) . . ?
C14 C13 C12 114.5(4) . . ?
N1 C14 C13 115.2(4) . . ?
C21 O21 Fe1 115.9(2) . . ?
O21 C21 C26 124.8(3) . . ?
O21 C21 C22 114.5(3) . . ?
C26 C21 C22 120.7(3) . . ?
C25 C26 C21 115.2(3) . . ?
C25 C26 C27 122.6(3) . . ?
C21 C26 C27 122.1(3) . . ?
C26 C25 C24 125.0(3) . . ?
C23 C24 C25 119.2(3) . . ?
C23 C24 C31 122.4(3) . . ?
C25 C24 C31 118.3(3) . . ?
C24 C23 C22 119.1(3) . . ?
N22 C22 C23 125.9(3) . . ?
N22 C22 C21 113.3(3) . . ?
C23 C22 C21 120.7(3) . . ?
C22 N22 C35 112.1(3) . . ?
C22 N22 Fe1 113.5(2) . . ?
C35 N22 Fe1 133.3(2) . . ?
C40 C35 C36 119.7(4) . . ?
C40 C35 N22 121.2(4) . . ?
C36 C35 N22 119.1(4) . . ?
C35 C40 C39 118.5(4) . . ?
C38 C39 C40 121.5(5) . . ?
C37 C38 C39 119.6(4) . . ?
C38 C37 C36 122.0(5) . . ?
C37 C36 C35 118.6(5) . . ?
C26 C27 C28 112.2(3) . . ?
C26 C27 C29 107.8(3) . . ?
C28 C27 C29 107.8(3) . . ?
C26 C27 C30 110.4(3) . . ?
C28 C27 C30 108.1(3) . . ?
C29 C27 C30 110.5(3) . . ?
C32 C31 C24 111.8(3) . . ?
C32 C31 C33 109.6(4) . . ?
C24 C31 C33 108.8(3) . . ?
C32 C31 C34 107.4(4) . . ?
C24 C31 C34 109.3(3) . . ?
C33 C31 C34 109.9(4) . . ?
F5 P1 F1 91.1(2) . . ?
F5 P1 F3 91.3(2) . . ?
F1 P1 F3 177.6(2) . . ?
F5 P1 F4 91.3(2) . . ?
F1 P1 F4 89.3(2) . . ?
F3 P1 F4 91.1(2) . . ?
F5 P1 F2 90.2(2) . . ?
F1 P1 F2 91.4(2) . . ?
F3 P1 F2 88.2(2) . . ?
F4 P1 F2 178.3(2) . . ?
F5 P1 F6 178.2(2) . . ?
F1 P1 F6 90.6(2) . . ?
F3 P1 F6 87.1(2) . . ?
F4 P1 F6 88.1(2) . . ?
F2 P1 F6 90.4(2) . . ?
F13 P2 F16 91.5(2) . . ?
F13 P2 F14 89.9(2) . . ?
F16 P2 F14 91.3(2) . . ?
F13 P2 F11 179.0(2) . . ?
F16 P2 F11 89.5(2) . . ?
F14 P2 F11 90.1(2) . . ?
F13 P2 F12 91.2(2) . . ?
F16 P2 F12 91.1(2) . . ?
F14 P2 F12 177.4(2) . . ?
F11 P2 F12 88.8(2) . . ?
F13 P2 F15 89.4(2) . . ?
F16 P2 F15 178.9(2) . . ?
F14 P2 F15 89.34(14) . . ?
F11 P2 F15 89.6(2) . . ?
F12 P2 F15 88.3(2) . . ?

loop_
_geom_bond_atom_site_label_1
_geom_bond_atom_site_label_2
_geom_bond_distance
_geom_bond_site_symmetry_2
_geom_bond_publ_flag
Fe1 O21 1.892(2) . ?
Fe1 N22 1.920(3) . ?
Fe1 N11 2.025(3) . ?
Fe1 N1 2.027(3) . ?
Fe1 N4 2.028(3) . ?
Fe1 N8 2.060(3) . ?
N1 C2 1.456(6) . ?
N1 C14 1.465(6) . ?
N4 C3 1.478(5) . ?
N4 C5 1.484(6) . ?
N8 C9 1.484(5) . ?
N8 C7 1.497(5) . ?
N11 C10 1.493(5) . ?
N11 C12 1.498(5) . ?
C2 C3 1.504(7) . ?
C5 C6 1.513(6) . ?
C6 C7 1.502(7) . ?
C9 C10 1.498(6) . ?
C12 C13 1.518(6) . ?
C13 C14 1.494(7) . ?
O21 C21 1.299(4) . ?
C21 C26 1.434(4) . ?
C21 C22 1.445(5) . ?
C26 C25 1.380(5) . ?
C26 C27 1.527(5) . ?
C25 C24 1.442(5) . ?
C24 C23 1.365(5) . ?
C24 C31 1.534(5) . ?
C23 C22 1.416(5) . ?
C22 N22 1.350(4) . ?
N22 C35 1.478(5) . ?
C35 C40 1.388(6) . ?
C35 C36 1.398(6) . ?
C40 C39 1.394(6) . ?
C39 C38 1.364(7) . ?
C38 C37 1.335(7) . ?
C37 C36 1.392(6) . ?
C27 C28 1.529(5) . ?
C27 C29 1.539(5) . ?
C27 C30 1.540(5) . ?
C31 C32 1.519(6) . ?
C31 C33 1.539(6) . ?
C31 C34 1.549(6) . ?
P1 F5 1.572(3) . ?
P1 F1 1.582(3) . ?
P1 F3 1.587(3) . ?
P1 F4 1.602(3) . ?
P1 F2 1.606(3) . ?
P1 F6 1.616(3) . ?
P2 F13 1.580(3) . ?
P2 F16 1.591(3) . ?
P2 F14 1.593(3) . ?
P2 F11 1.600(3) . ?
P2 F12 1.610(3) . ?
P2 F15 1.620(2) . ?
